data_4305956
loop_
_publ_author_name
'Chou-Fu Sheu'
'S\'ebastien Pillet'
'Yen-Chen Lin'
'Szu-Miao Chen'
'I-Jui Hsu'
'Claude Lecomte'
'Yu Wang'

_publ_contact_author 'Yu Wang'
_publ_contact_author_email wangyu@ntu.edu.tw
_publ_section_title
;
Magnetostructural Relationship in the Spin-Crossover Complex
t-{Fe(abpt)2[N(CN)2]2}: Polymorphism and Disorder Phenomenon
;
_journal_name_full 'Inorganic Chemistry'
_journal_page_first 10866
_journal_page_last 10874
_journal_paper_doi 10.1021/ic800879c
_journal_volume 47
_journal_year 2008
_chemical_formula_moiety 'C28 H20 Fe N18'
_chemical_formula_sum 'C28 H20 Fe N18'
_chemical_formula_weight 664.47
_chemical_name_systematic
; 
 ? 
;
_space_group_IT_number 2
_symmetry_cell_setting triclinic
_symmetry_space_group_name_Hall '-P 1'
_symmetry_space_group_name_H-M 'P -1'
_atom_sites_solution_hydrogens geom
_atom_sites_solution_primary direct
_atom_sites_solution_secondary difmap
_audit_creation_method SHELXL-97
_cell_angle_alpha 97.601(3)
_cell_angle_beta 101.936(3)
_cell_angle_gamma 92.929(2)
_cell_formula_units_Z 2
_cell_length_a 9.3510(6)
_cell_length_b 9.8250(6)
_cell_length_c 15.9750(9)
_cell_measurement_temperature 50(2)
_cell_volume 1418.67(15)
_computing_structure_refinement 'SHELXL-97 (Sheldrick, 1997)'
_computing_structure_solution 'SHELXS-97 (Sheldrick, 1990)'
_diffrn_ambient_temperature 50(2)
_diffrn_measured_fraction_theta_full 0.957
_diffrn_measured_fraction_theta_max 0.957
_diffrn_measurement_device_type 'Nonius KappaCCD area detector'
_diffrn_measurement_method '\w scans'
_diffrn_radiation_monochromator graphite
_diffrn_radiation_source 'fine-focus sealed tube'
_diffrn_radiation_type MoK\a
_diffrn_radiation_wavelength 0.71073
_diffrn_reflns_av_R_equivalents 0.0988
_diffrn_reflns_av_sigmaI/netI 0.1246
_diffrn_reflns_limit_h_max 12
_diffrn_reflns_limit_h_min -12
_diffrn_reflns_limit_k_max 12
_diffrn_reflns_limit_k_min -12
_diffrn_reflns_limit_l_max 20
_diffrn_reflns_limit_l_min -16
_diffrn_reflns_number 18511
_diffrn_reflns_theta_full 27.55
_diffrn_reflns_theta_max 27.55
_diffrn_reflns_theta_min 2.10
_exptl_absorpt_coefficient_mu 0.589
_exptl_absorpt_correction_T_max 0.908
_exptl_absorpt_correction_T_min 0.885
_exptl_absorpt_correction_type multi-scan
_exptl_absorpt_process_details 'SADABS; Sheldrick, 2004'
_exptl_crystal_colour black
_exptl_crystal_density_diffrn 1.556
_exptl_crystal_density_meas ?
_exptl_crystal_density_method .
_exptl_crystal_description cubic
_exptl_crystal_F_000 680
_exptl_crystal_size_max 0.21
_exptl_crystal_size_mid 0.18
_exptl_crystal_size_min 0.15
_refine_diff_density_max 1.438
_refine_diff_density_min -0.730
_refine_diff_density_rms 0.102
_refine_ls_extinction_method none
_refine_ls_goodness_of_fit_ref 1.019
_refine_ls_hydrogen_treatment mixed
_refine_ls_matrix_type full
_refine_ls_number_parameters 455
_refine_ls_number_reflns 6251
_refine_ls_number_restraints 42
_refine_ls_restrained_S_all 1.017
_refine_ls_R_factor_all 0.1390
_refine_ls_R_factor_gt 0.0685
_refine_ls_shift/su_max 0.000
_refine_ls_shift/su_mean 0.000
_refine_ls_structure_factor_coef Fsqd
_refine_ls_weighting_details 'calc w=1/[\s^2^(Fo^2^)+(0.0392P)^2^+3.4399P] where P=(Fo^2^+2Fc^2^)/3'
_refine_ls_weighting_scheme calc
_refine_ls_wR_factor_gt 0.1288
_refine_ls_wR_factor_ref 0.1552
_reflns_number_gt 3717
_reflns_number_total 6251
_reflns_threshold_expression >2sigma(I)
_cod_data_source_file ic800879c_si_002_3.cif
_cod_data_source_block feabpt2_50k
_cod_original_cell_volume 1418.66(15)
_cod_database_code 4305956

loop_
_symmetry_equiv_pos_as_xyz
'x, y, z'
'-x, -y, -z'

loop_
_atom_site_label
_atom_site_type_symbol
_atom_site_fract_x
_atom_site_fract_y
_atom_site_fract_z
_atom_site_U_iso_or_equiv
_atom_site_adp_type
_atom_site_occupancy
_atom_site_symmetry_multiplicity
_atom_site_calc_flag
_atom_site_refinement_flags
_atom_site_disorder_assembly
_atom_site_disorder_group
Fe1 Fe 0.0000 1.0000 0.5000 0.0172(2) Uani 1 2 d S . .
Fe2 Fe 1.0000 0.0000 1.0000 0.0189(2) Uani 1 2 d S . .
N1 N 0.1392(4) 0.9903(3) 0.6151(2) 0.0191(8) Uani 1 1 d . . .
N2 N 0.1716(4) 0.9249(3) 0.4587(2) 0.0177(8) Uani 1 1 d . . .
N3 N 0.2085(4) 0.8858(3) 0.3812(2) 0.0195(8) Uani 1 1 d . . .
N4 N 0.3900(4) 0.8514(3) 0.4863(2) 0.0195(8) Uani 1 1 d . . .
N5 N 0.5265(4) 0.8178(4) 0.5338(2) 0.0196(8) Uani 1 1 d D . .
N6 N 0.5545(4) 0.7484(3) 0.3598(2) 0.0217(8) Uani 1 1 d . . .
N7 N -0.0852(3) 0.8114(3) 0.5014(2) 0.0213(8) Uani 1 1 d D . .
N8 N -0.2263(5) 0.6094(3) 0.5271(2) 0.0239(13) Uani 0.908(11) 1 d PD . .
N9 N -0.3604(8) 0.4139(15) 0.4240(16) 0.0373(11) Uani 0.908(11) 1 d PD . .
N8A N -0.1674(12) 0.5781(6) 0.502(3) 0.0239(13) Uani 0.092(11) 1 d PD . .
N9A N -0.360(6) 0.414(15) 0.424(16) 0.0373(11) Uani 0.092(11) 1 d PD . .
N10 N 1.1165(4) 0.1286(4) 1.1121(2) 0.0232(8) Uani 1 1 d . . .
N11 N 1.0344(4) 0.1828(3) 0.9538(2) 0.0215(8) Uani 1 1 d . . .
N12 N 1.0027(4) 0.2309(4) 0.8757(2) 0.0216(8) Uani 1 1 d . . .
N13 N 1.1336(4) 0.3932(3) 0.9742(2) 0.0210(8) Uani 1 1 d . . .
N14 N 1.2201(4) 0.5148(4) 1.0156(2) 0.0261(9) Uani 1 1 d D . .
N15 N 1.1143(4) 0.5777(4) 0.8478(2) 0.0284(9) Uani 1 1 d . . .
N16 N 0.8040(4) 0.0621(4) 1.0228(2) 0.0252(9) Uani 1 1 d D . .
N17 N 0.5659(5) 0.1352(8) 1.0441(5) 0.0578(18) Uani 0.697(6) 1 d PDU . .
N18 N 0.4666(8) 0.3537(7) 1.0125(5) 0.0630(19) Uani 0.697(6) 1 d PDU . .
N17A N 0.6359(9) 0.2272(18) 1.0579(10) 0.0578(18) Uani 0.303(6) 1 d PDU . .
N18A N 0.3905(10) 0.2567(19) 0.9743(10) 0.0630(19) Uani 0.303(6) 1 d PDU . .
C1 C 0.1128(5) 1.0283(4) 0.6939(3) 0.0225(10) Uani 1 1 d . . .
H1 H 0.0226 1.0609 0.6982 0.021(4) Uiso 1 1 calc R . .
C2 C 0.2145(5) 1.0208(4) 0.7690(3) 0.0253(10) Uani 1 1 d . . .
H2 H 0.1931 1.0498 0.8225 0.021(4) Uiso 1 1 calc R . .
C3 C 0.3474(5) 0.9702(4) 0.7643(3) 0.0262(11) Uani 1 1 d . . .
H3 H 0.4168 0.9646 0.8144 0.021(4) Uiso 1 1 calc R . .
C4 C 0.3764(5) 0.9276(4) 0.6833(3) 0.0230(10) Uani 1 1 d . . .
H4 H 0.4647 0.8917 0.6779 0.021(4) Uiso 1 1 calc R . .
C5 C 0.2704(4) 0.9402(4) 0.6111(3) 0.0195(9) Uani 1 1 d . . .
C6 C 0.2820(4) 0.9049(4) 0.5214(3) 0.0176(9) Uani 1 1 d . . .
C7 C 0.3406(4) 0.8405(4) 0.3985(3) 0.0178(9) Uani 1 1 d . . .
C8 C 0.4174(4) 0.7845(4) 0.3327(3) 0.0188(9) Uani 1 1 d . . .
C9 C 0.3490(5) 0.7695(4) 0.2451(3) 0.0226(10) Uani 1 1 d . . .
H9 H 0.2542 0.7951 0.2278 0.021(4) Uiso 1 1 calc R . .
C10 C 0.4250(5) 0.7161(4) 0.1850(3) 0.0263(10) Uani 1 1 d . . .
H10 H 0.3825 0.7076 0.1264 0.021(4) Uiso 1 1 calc R . .
C11 C 0.5643(5) 0.6751(4) 0.2113(3) 0.0243(10) Uani 1 1 d . . .
H11 H 0.6158 0.6360 0.1715 0.021(4) Uiso 1 1 calc R . .
C12 C 0.6243(5) 0.6944(4) 0.2995(3) 0.0229(10) Uani 1 1 d . . .
H12 H 0.7186 0.6683 0.3179 0.021(4) Uiso 1 1 calc R . .
C13 C -0.1513(4) 0.7114(3) 0.5077(3) 0.0221(10) Uani 1 1 d D . .
C14 C -0.2926(4) 0.5081(3) 0.4687(2) 0.0247(10) Uani 1 1 d D . .
C15 C 1.1521(5) 0.0921(5) 1.1912(3) 0.0257(10) Uani 1 1 d . . .
H15 H 1.1216 0.0040 1.1991 0.026(4) Uiso 1 1 calc R . .
C16 C 1.2330(5) 0.1811(5) 1.2618(3) 0.0269(11) Uani 1 1 d . . .
H16 H 1.2553 0.1527 1.3159 0.026(4) Uiso 1 1 calc R . .
C17 C 1.2803(5) 0.3120(5) 1.2513(3) 0.0271(11) Uani 1 1 d . . .
H17 H 1.3348 0.3725 1.2980 0.026(4) Uiso 1 1 calc R . .
C18 C 1.2449(5) 0.3515(4) 1.1696(3) 0.0253(10) Uani 1 1 d . . .
H18 H 1.2754 0.4389 1.1604 0.026(4) Uiso 1 1 calc R . .
C19 C 1.1628(5) 0.2574(4) 1.1018(3) 0.0222(10) Uani 1 1 d . . .
C20 C 1.1130(5) 0.2819(4) 1.0121(3) 0.0226(10) Uani 1 1 d . . .
C21 C 1.0640(5) 0.3577(4) 0.8887(3) 0.0208(9) Uani 1 1 d . . .
C22 C 1.0618(5) 0.4463(4) 0.8214(3) 0.0208(10) Uani 1 1 d . . .
C23 C 1.0061(5) 0.3922(4) 0.7346(3) 0.0218(10) Uani 1 1 d . . .
H23 H 0.9675 0.3011 0.7190 0.026(4) Uiso 1 1 calc R . .
C24 C 1.0095(5) 0.4774(4) 0.6725(3) 0.0244(10) Uani 1 1 d . . .
H24 H 0.9732 0.4444 0.6142 0.026(4) Uiso 1 1 calc R . .
C25 C 1.0679(5) 0.6124(5) 0.6985(3) 0.0274(11) Uani 1 1 d . . .
H25 H 1.0738 0.6716 0.6583 0.026(4) Uiso 1 1 calc R . .
C26 C 1.1172(5) 0.6569(5) 0.7864(3) 0.0322(12) Uani 1 1 d . . .
H26 H 1.1548 0.7481 0.8037 0.026(4) Uiso 1 1 calc R . .
C27 C 0.6942(5) 0.1070(6) 1.0303(3) 0.0440(14) Uani 1 1 d D . .
C28 C 0.5040(6) 0.2437(7) 1.0173(4) 0.0600(18) Uani 1 1 d D . .
H1N H 0.584(4) 0.793(4) 0.492(2) 0.021(4) Uiso 1 1 d D . .
H2N H 0.499(4) 0.739(3) 0.555(2) 0.021(4) Uiso 1 1 d D . .
H3N H 1.203(5) 0.579(4) 0.977(2) 0.026(4) Uiso 1 1 d D . .
H4N H 1.319(2) 0.496(4) 1.021(3) 0.026(4) Uiso 1 1 d D . .

loop_
_atom_site_aniso_label
_atom_site_aniso_U_11
_atom_site_aniso_U_22
_atom_site_aniso_U_33
_atom_site_aniso_U_23
_atom_site_aniso_U_13
_atom_site_aniso_U_12
Fe1 0.0165(5) 0.0113(4) 0.0225(5) 0.0031(4) 0.0008(4) 0.0025(3)
Fe2 0.0272(5) 0.0122(4) 0.0155(5) 0.0042(3) -0.0013(4) 0.0019(3)
N1 0.024(2) 0.0108(17) 0.023(2) 0.0031(15) 0.0072(16) -0.0011(14)
N2 0.0213(19) 0.0116(17) 0.0199(19) 0.0027(14) 0.0041(16) 0.0000(14)
N3 0.023(2) 0.0148(18) 0.020(2) 0.0041(15) 0.0014(16) 0.0043(14)
N4 0.0201(19) 0.0155(18) 0.022(2) 0.0072(15) -0.0008(16) 0.0031(14)
N5 0.0166(19) 0.0195(19) 0.024(2) 0.0089(16) 0.0030(16) 0.0054(14)
N6 0.0212(19) 0.0209(19) 0.024(2) 0.0085(16) 0.0034(16) 0.0041(15)
N7 0.0185(19) 0.023(2) 0.021(2) 0.0027(16) -0.0002(16) 0.0012(15)
N8 0.032(3) 0.017(2) 0.022(2) 0.0073(18) 0.0012(19) -0.0031(19)
N9 0.059(3) 0.025(2) 0.028(2) 0.0024(18) 0.015(2) -0.011(2)
N8A 0.032(3) 0.017(2) 0.022(2) 0.0073(18) 0.0012(19) -0.0031(19)
N9A 0.059(3) 0.025(2) 0.028(2) 0.0024(18) 0.015(2) -0.011(2)
N10 0.032(2) 0.024(2) 0.016(2) 0.0083(16) 0.0056(16) 0.0105(16)
N11 0.032(2) 0.0201(19) 0.0122(19) 0.0053(15) 0.0016(16) 0.0054(15)
N12 0.026(2) 0.027(2) 0.0116(19) 0.0057(15) 0.0006(15) 0.0091(16)
N13 0.029(2) 0.0176(19) 0.0149(19) 0.0029(15) -0.0007(16) 0.0064(15)
N14 0.039(2) 0.019(2) 0.017(2) 0.0032(16) 0.0002(19) 0.0012(17)
N15 0.042(2) 0.022(2) 0.020(2) 0.0071(16) 0.0015(18) 0.0081(17)
N16 0.035(2) 0.020(2) 0.017(2) 0.0088(16) -0.0055(18) -0.0047(17)
N17 0.0570(19) 0.0587(19) 0.0579(19) 0.0098(8) 0.0123(8) 0.0044(7)
N18 0.063(2) 0.064(2) 0.063(2) 0.0104(8) 0.0144(8) 0.0064(7)
N17A 0.0570(19) 0.0587(19) 0.0579(19) 0.0098(8) 0.0123(8) 0.0044(7)
N18A 0.063(2) 0.064(2) 0.063(2) 0.0104(8) 0.0144(8) 0.0064(7)
C1 0.028(2) 0.018(2) 0.022(2) 0.0037(18) 0.005(2) -0.0005(18)
C2 0.036(3) 0.017(2) 0.024(3) 0.0033(19) 0.010(2) 0.0020(19)
C3 0.031(3) 0.020(2) 0.023(3) 0.0036(19) -0.004(2) -0.0024(19)
C4 0.022(2) 0.015(2) 0.031(3) 0.0059(19) 0.002(2) 0.0039(17)
C5 0.023(2) 0.009(2) 0.026(2) 0.0026(17) 0.0044(19) -0.0023(16)
C6 0.019(2) 0.010(2) 0.025(2) 0.0054(17) 0.0037(19) 0.0034(16)
C7 0.022(2) 0.012(2) 0.018(2) 0.0062(17) -0.0004(18) 0.0010(16)
C8 0.021(2) 0.015(2) 0.020(2) 0.0065(17) 0.0024(19) 0.0010(17)
C9 0.020(2) 0.020(2) 0.026(3) 0.0064(19) 0.001(2) 0.0010(17)
C10 0.026(3) 0.026(3) 0.027(3) 0.009(2) 0.004(2) -0.0012(19)
C11 0.027(2) 0.023(2) 0.024(3) 0.0043(19) 0.008(2) 0.0002(19)
C12 0.019(2) 0.023(2) 0.028(3) 0.0096(19) 0.004(2) 0.0056(18)
C13 0.021(2) 0.018(2) 0.022(2) 0.0042(18) -0.0084(19) 0.0045(18)
C14 0.030(3) 0.016(2) 0.030(3) 0.010(2) 0.009(2) 0.0022(19)
C15 0.034(3) 0.024(2) 0.021(3) 0.011(2) 0.005(2) 0.011(2)
C16 0.037(3) 0.031(3) 0.018(2) 0.011(2) 0.009(2) 0.017(2)
C17 0.034(3) 0.028(3) 0.018(2) 0.0032(19) 0.001(2) 0.011(2)
C18 0.036(3) 0.019(2) 0.022(2) 0.0050(19) 0.004(2) 0.0108(19)
C19 0.030(2) 0.019(2) 0.018(2) 0.0060(18) 0.0026(19) 0.0083(18)
C20 0.030(3) 0.016(2) 0.021(2) 0.0048(18) 0.002(2) 0.0052(18)
C21 0.023(2) 0.024(2) 0.016(2) 0.0017(18) 0.0036(19) 0.0107(18)
C22 0.025(2) 0.023(2) 0.016(2) 0.0050(18) 0.0041(19) 0.0124(18)
C23 0.022(2) 0.025(2) 0.021(2) 0.0067(19) 0.0047(19) 0.0121(18)
C24 0.029(3) 0.030(3) 0.016(2) 0.0059(19) 0.004(2) 0.014(2)
C25 0.032(3) 0.030(3) 0.022(3) 0.010(2) 0.006(2) 0.011(2)
C26 0.043(3) 0.026(3) 0.025(3) 0.006(2) 0.000(2) 0.003(2)
C27 0.034(3) 0.072(4) 0.024(3) 0.020(3) -0.005(2) 0.008(3)
C28 0.048(4) 0.089(5) 0.063(4) 0.033(4) 0.045(3) 0.001(3)

loop_
_atom_type_symbol
_atom_type_description
_atom_type_scat_dispersion_real
_atom_type_scat_dispersion_imag
_atom_type_scat_source
Fe Fe 0.3463 0.8444 'International Tables Vol C Tables 4.2.6.8 and 6.1.1.4'
C C 0.0033 0.0016 'International Tables Vol C Tables 4.2.6.8 and 6.1.1.4'
N N 0.0061 0.0033 'International Tables Vol C Tables 4.2.6.8 and 6.1.1.4'
H H 0.0000 0.0000 'International Tables Vol C Tables 4.2.6.8 and 6.1.1.4'

loop_
_geom_angle_atom_site_label_1
_geom_angle_atom_site_label_2
_geom_angle_atom_site_label_3
_geom_angle
_geom_angle_site_symmetry_1
_geom_angle_site_symmetry_3
_geom_angle_publ_flag
N7 Fe1 N7 180.000(1) . 2_576 ?
N7 Fe1 N2 91.16(13) . . ?
N7 Fe1 N2 88.84(13) 2_576 . ?
N7 Fe1 N2 88.84(13) . 2_576 ?
N7 Fe1 N2 91.16(13) 2_576 2_576 ?
N2 Fe1 N2 180.000(1) . 2_576 ?
N7 Fe1 N1 89.30(13) . . ?
N7 Fe1 N1 90.70(13) 2_576 . ?
N2 Fe1 N1 79.52(14) . . ?
N2 Fe1 N1 100.48(14) 2_576 . ?
N7 Fe1 N1 90.70(13) . 2_576 ?
N7 Fe1 N1 89.30(13) 2_576 2_576 ?
N2 Fe1 N1 100.48(14) . 2_576 ?
N2 Fe1 N1 79.52(14) 2_576 2_576 ?
N1 Fe1 N1 180.000(2) . 2_576 ?
N16 Fe2 N16 180.000(1) 2_757 . ?
N16 Fe2 N11 90.88(14) 2_757 . ?
N16 Fe2 N11 89.12(14) . . ?
N16 Fe2 N11 89.12(14) 2_757 2_757 ?
N16 Fe2 N11 90.88(14) . 2_757 ?
N11 Fe2 N11 180.000(1) . 2_757 ?
N16 Fe2 N10 88.70(14) 2_757 . ?
N16 Fe2 N10 91.30(14) . . ?
N11 Fe2 N10 77.76(13) . . ?
N11 Fe2 N10 102.24(13) 2_757 . ?
N16 Fe2 N10 91.30(14) 2_757 2_757 ?
N16 Fe2 N10 88.70(14) . 2_757 ?
N11 Fe2 N10 102.24(13) . 2_757 ?
N11 Fe2 N10 77.76(13) 2_757 2_757 ?
N10 Fe2 N10 180.000(1) . 2_757 ?
C1 N1 C5 117.3(4) . . ?
C1 N1 Fe1 126.2(3) . . ?
C5 N1 Fe1 116.5(3) . . ?
C6 N2 N3 108.5(3) . . ?
C6 N2 Fe1 114.2(3) . . ?
N3 N2 Fe1 137.3(3) . . ?
C7 N3 N2 106.9(3) . . ?
C6 N4 C7 105.8(3) . . ?
C6 N4 N5 125.2(3) . . ?
C7 N4 N5 128.9(4) . . ?
N4 N5 H1N 106(2) . . ?
N4 N5 H2N 102(3) . . ?
H1N N5 H2N 109(4) . . ?
C12 N6 C8 117.6(4) . . ?
C13 N7 Fe1 169.4(4) . . ?
N8A N8 C13 72.1(8) . . ?
N8A N8 C14 72.0(8) . . ?
C13 N8 C14 121.9(4) . . ?
N8 N8A C14 72.4(8) . . ?
N8 N8A C13 72.3(8) . . ?
C14 N8A C13 122.2(4) . . ?
C15 N10 C19 118.0(4) . . ?
C15 N10 Fe2 125.4(3) . . ?
C19 N10 Fe2 116.6(3) . . ?
C20 N11 N12 108.3(3) . . ?
C20 N11 Fe2 114.6(3) . . ?
N12 N11 Fe2 137.0(3) . . ?
C21 N12 N11 106.6(3) . . ?
C20 N13 C21 105.8(3) . . ?
C20 N13 N14 124.8(3) . . ?
C21 N13 N14 129.2(3) . . ?
N13 N14 H3N 106(3) . . ?
N13 N14 H4N 107(3) . . ?
H3N N14 H4N 106(4) . . ?
C26 N15 C22 116.8(4) . . ?
C27 N16 Fe2 173.2(4) . . ?
N17A N17 C27 70.9(8) . . ?
N17A N17 C28 65.1(5) . . ?
C27 N17 C28 120.6(6) . . ?
C28 N18 N18A 59.6(5) . . ?
N17 N17A C28 67.1(6) . . ?
N17 N17A C27 62.7(9) . . ?
C28 N17A C27 116.0(12) . . ?
C28 N18A N18 59.4(5) . . ?
N1 C1 C2 122.5(4) . . ?
N1 C1 H1 118.7 . . ?
C2 C1 H1 118.7 . . ?
C3 C2 C1 119.7(4) . . ?
C3 C2 H2 120.1 . . ?
C1 C2 H2 120.1 . . ?
C2 C3 C4 118.9(4) . . ?
C2 C3 H3 120.6 . . ?
C4 C3 H3 120.6 . . ?
C5 C4 C3 118.1(4) . . ?
C5 C4 H4 121.0 . . ?
C3 C4 H4 121.0 . . ?
N1 C5 C4 123.5(4) . . ?
N1 C5 C6 110.4(3) . . ?
C4 C5 C6 126.1(4) . . ?
N2 C6 N4 109.1(4) . . ?
N2 C6 C5 119.3(4) . . ?
N4 C6 C5 131.5(4) . . ?
N3 C7 N4 109.6(4) . . ?
N3 C7 C8 124.0(4) . . ?
N4 C7 C8 126.4(4) . . ?
N6 C8 C9 122.3(4) . . ?
N6 C8 C7 117.5(4) . . ?
C9 C8 C7 120.3(4) . . ?
C10 C9 C8 118.5(4) . . ?
C10 C9 H9 120.8 . . ?
C8 C9 H9 120.8 . . ?
C9 C10 C11 120.3(4) . . ?
C9 C10 H10 119.8 . . ?
C11 C10 H10 119.8 . . ?
C10 C11 C12 117.4(4) . . ?
C10 C11 H11 121.3 . . ?
C12 C11 H11 121.3 . . ?
N6 C12 C11 123.9(4) . . ?
N6 C12 H12 118.1 . . ?
C11 C12 H12 118.1 . . ?
N7 C13 N8A 151.0(15) . . ?
N7 C13 N8 170.7(5) . . ?
N8A C13 N8 35.6(16) . . ?
N9A C14 N9 0(10) . . ?
N9A C14 N8A 150(4) . . ?
N9 C14 N8A 150.1(16) . . ?
N9A C14 N8 172(10) . . ?
N9 C14 N8 172.0(14) . . ?
N8A C14 N8 35.6(16) . . ?
N10 C15 C16 122.3(4) . . ?
N10 C15 H15 118.9 . . ?
C16 C15 H15 118.9 . . ?
C17 C16 C15 119.8(4) . . ?
C17 C16 H16 120.1 . . ?
C15 C16 H16 120.1 . . ?
C16 C17 C18 118.8(4) . . ?
C16 C17 H17 120.6 . . ?
C18 C17 H17 120.6 . . ?
C17 C18 C19 118.5(4) . . ?
C17 C18 H18 120.8 . . ?
C19 C18 H18 120.8 . . ?
N10 C19 C18 122.7(4) . . ?
N10 C19 C20 111.2(4) . . ?
C18 C19 C20 126.0(4) . . ?
N11 C20 N13 109.4(4) . . ?
N11 C20 C19 119.7(4) . . ?
N13 C20 C19 130.9(4) . . ?
N12 C21 N13 109.9(4) . . ?
N12 C21 C22 124.9(4) . . ?
N13 C21 C22 125.2(4) . . ?
N15 C22 C23 123.2(4) . . ?
N15 C22 C21 116.9(4) . . ?
C23 C22 C21 119.9(4) . . ?
C24 C23 C22 118.5(4) . . ?
C24 C23 H23 120.7 . . ?
C22 C23 H23 120.7 . . ?
C23 C24 C25 118.9(4) . . ?
C23 C24 H24 120.6 . . ?
C25 C24 H24 120.6 . . ?
C24 C25 C26 118.1(4) . . ?
C24 C25 H25 121.0 . . ?
C26 C25 H25 121.0 . . ?
N15 C26 C25 124.4(4) . . ?
N15 C26 H26 117.8 . . ?
C25 C26 H26 117.8 . . ?
N16 C27 N17 168.9(7) . . ?
N16 C27 N17A 142.3(7) . . ?
N17 C27 N17A 46.3(6) . . ?
N18 C28 N18A 60.9(9) . . ?
N18 C28 N17A 120.1(11) . . ?
N18A C28 N17A 174.0(13) . . ?
N18 C28 N17 164.1(8) . . ?
N18A C28 N17 132.5(11) . . ?
N17A C28 N17 47.7(8) . . ?

loop_
_geom_bond_atom_site_label_1
_geom_bond_atom_site_label_2
_geom_bond_distance
_geom_bond_site_symmetry_2
_geom_bond_publ_flag
Fe1 N7 1.985(3) . ?
Fe1 N7 1.985(3) 2_576 ?
Fe1 N2 1.997(3) . ?
Fe1 N2 1.997(3) 2_576 ?
Fe1 N1 2.038(3) . ?
Fe1 N1 2.038(3) 2_576 ?
Fe2 N16 2.048(4) 2_757 ?
Fe2 N16 2.048(4) . ?
Fe2 N11 2.065(3) . ?
Fe2 N11 2.065(3) 2_757 ?
Fe2 N10 2.109(4) . ?
Fe2 N10 2.109(4) 2_757 ?
N1 C1 1.341(5) . ?
N1 C5 1.356(5) . ?
N2 C6 1.325(5) . ?
N2 N3 1.365(5) . ?
N3 C7 1.322(5) . ?
N4 C6 1.349(5) . ?
N4 C7 1.372(5) . ?
N4 N5 1.422(5) . ?
N5 H1N 0.949(19) . ?
N5 H2N 0.933(19) . ?
N6 C12 1.340(5) . ?
N6 C8 1.347(5) . ?
N7 C13 1.1599(19) . ?
N8 N8A 0.80(3) . ?
N8 C13 1.3018(19) . ?
N8 C14 1.3026(19) . ?
N9 C14 1.1606(19) . ?
N8A C14 1.300(2) . ?
N8A C13 1.300(2) . ?
N9A C14 1.160(2) . ?
N10 C15 1.340(5) . ?
N10 C19 1.358(5) . ?
N11 C20 1.326(5) . ?
N11 N12 1.373(4) . ?
N12 C21 1.316(5) . ?
N13 C20 1.341(5) . ?
N13 C21 1.376(5) . ?
N13 N14 1.411(5) . ?
N14 H3N 0.937(19) . ?
N14 H4N 0.937(19) . ?
N15 C26 1.334(6) . ?
N15 C22 1.338(5) . ?
N16 C27 1.160(2) . ?
N17 N17A 1.059(16) . ?
N17 C27 1.3014(14) . ?
N17 C28 1.318(9) . ?
N18 C28 1.160(2) . ?
N18 N18A 1.177(16) . ?
N17A C28 1.2983(15) . ?
N17A C27 1.384(17) . ?
N18A C28 1.162(2) . ?
C1 C2 1.381(6) . ?
C1 H1 0.9300 . ?
C2 C3 1.374(6) . ?
C2 H2 0.9300 . ?
C3 C4 1.393(6) . ?
C3 H3 0.9300 . ?
C4 C5 1.380(6) . ?
C4 H4 0.9300 . ?
C5 C6 1.457(6) . ?
C7 C8 1.457(6) . ?
C8 C9 1.398(6) . ?
C9 C10 1.374(6) . ?
C9 H9 0.9300 . ?
C10 C11 1.381(6) . ?
C10 H10 0.9300 . ?
C11 C12 1.389(6) . ?
C11 H11 0.9300 . ?
C12 H12 0.9300 . ?
C15 C16 1.388(6) . ?
C15 H15 0.9300 . ?
C16 C17 1.381(6) . ?
C16 H16 0.9300 . ?
C17 C18 1.390(6) . ?
C17 H17 0.9300 . ?
C18 C19 1.391(6) . ?
C18 H18 0.9300 . ?
C19 C20 1.468(6) . ?
C21 C22 1.468(6) . ?
C22 C23 1.398(6) . ?
C23 C24 1.384(6) . ?
C23 H23 0.9300 . ?
C24 C25 1.385(6) . ?
C24 H24 0.9300 . ?
C25 C26 1.387(6) . ?
C25 H25 0.9300 . ?
C26 H26 0.9300 . ?
